data_7711318
loop_
_publ_author_name
'Meng, Lingyi'
'Deng, Yi-Fei'
'Liu, Jianxun'
'Liu, Yan Jun'
'Zhang, Yuan-Zhu'

_publ_section_title
;
 Tuning the electron transfer events in a series of cyanide-bridged
 [Fe2Co2] squares according to different electron donors
;
_journal_name_full 'Dalton Transactions'
_journal_paper_doi 10.1039/D2DT02416K
_journal_year 2022
_chemical_formula_moiety 'C84 H92 B2 Co2 Fe2 N26 O8, 2(Cl O4), 4(C O)'
_chemical_formula_sum 'C88 H92 B2 Cl2 Co2 Fe2 N26 O20'
_chemical_formula_weight 2155.95
_space_group_crystal_system triclinic
_space_group_IT_number 2
_space_group_name_Hall '-P 1'
_space_group_name_H-M_alt 'P -1'
_atom_sites_solution_hydrogens geom
_atom_sites_solution_primary dual
_audit_creation_date 2021-10-20
_audit_creation_method
;
Olex2 1.3
(compiled 2020.11.12 svn.r5f609507 for OlexSys, GUI svn.r6408)
;
_audit_update_record
;
2021-12-01 deposited with the CCDC.	2022-09-20 downloaded from the CCDC.
;
_cell_angle_alpha 85.221(3)
_cell_angle_beta 74.071(3)
_cell_angle_gamma 79.083(2)
_cell_formula_units_Z 1
_cell_length_a 11.8997(8)
_cell_length_b 14.1917(11)
_cell_length_c 15.8456(12)
_cell_measurement_reflns_used 7587
_cell_measurement_temperature 109.99
_cell_measurement_theta_max 26.396
_cell_measurement_theta_min 2.517
_cell_volume 2525.2(3)
_computing_cell_refinement 'SAINT V8.38A (Bruker, 2018)'
_computing_data_reduction 'SAINT V8.38A (Bruker, 2018)'
_computing_molecular_graphics 'Olex2 1.3 (Dolomanov et al., 2009)'
_computing_publication_material 'Olex2 1.3 (Dolomanov et al., 2009)'
_computing_structure_refinement 'SHELXL 2014/7 (Sheldrick, 2015)'
_computing_structure_solution 'SHELXT 2014/5 (Sheldrick, 2014)'
_diffrn_ambient_temperature 109.99
_diffrn_measured_fraction_theta_full 0.994
_diffrn_measured_fraction_theta_max 0.994
_diffrn_measurement_device_type 'Bruker APEX-II CCD'
_diffrn_measurement_method '\f and \w scans'
_diffrn_radiation_type MoK\a
_diffrn_radiation_wavelength 0.71073
_diffrn_reflns_av_R_equivalents 0.0707
_diffrn_reflns_av_unetI/netI 0.1062
_diffrn_reflns_Laue_measured_fraction_full 0.994
_diffrn_reflns_Laue_measured_fraction_max 0.994
_diffrn_reflns_limit_h_max 14
_diffrn_reflns_limit_h_min -14
_diffrn_reflns_limit_k_max 16
_diffrn_reflns_limit_k_min -16
_diffrn_reflns_limit_l_max 18
_diffrn_reflns_limit_l_min -18
_diffrn_reflns_number 20311
_diffrn_reflns_point_group_measured_fraction_full 0.994
_diffrn_reflns_point_group_measured_fraction_max 0.994
_diffrn_reflns_theta_full 25.025
_diffrn_reflns_theta_max 25.025
_diffrn_reflns_theta_min 2.515
_diffrn_source_current 1.2
_diffrn_source_power 0.0576
_diffrn_source_voltage 48.0
_diffrn_standards_number 0
_exptl_absorpt_coefficient_mu 0.736
_exptl_absorpt_correction_T_max 0.7454
_exptl_absorpt_correction_T_min 0.5791
_exptl_absorpt_correction_type multi-scan
_exptl_absorpt_process_details
;
SADABS-2016/2 (Bruker,2016/2) was used for absorption correction.
wR2(int) was 0.1388 before and 0.0846 after correction.
The Ratio of minimum to maximum transmission is 0.7769.
The \l/2 correction factor is Not present.
;
_exptl_crystal_colour green
_exptl_crystal_colour_primary green
_exptl_crystal_density_diffrn 1.418
_exptl_crystal_description block
_exptl_crystal_F_000 1112
_exptl_crystal_size_max 0.5
_exptl_crystal_size_mid 0.4
_exptl_crystal_size_min 0.2
_refine_diff_density_max 1.880
_refine_diff_density_min -1.241
_refine_diff_density_rms 0.145
_refine_ls_extinction_method none
_refine_ls_goodness_of_fit_ref 1.019
_refine_ls_hydrogen_treatment constr
_refine_ls_matrix_type full
_refine_ls_number_parameters 659
_refine_ls_number_reflns 8847
_refine_ls_number_restraints 14
_refine_ls_restrained_S_all 1.026
_refine_ls_R_factor_all 0.1316
_refine_ls_R_factor_gt 0.0911
_refine_ls_shift/su_max 0.002
_refine_ls_shift/su_mean 0.000
_refine_ls_structure_factor_coef Fsqd
_refine_ls_weighting_details 'w=1/[\s^2^(Fo^2^)+(0.1600P)^2^+8.1943P] where P=(Fo^2^+2Fc^2^)/3'
_refine_ls_weighting_scheme calc
_refine_ls_wR_factor_gt 0.2523
_refine_ls_wR_factor_ref 0.2870
_reflns_Friedel_coverage 0.000
_reflns_number_gt 5796
_reflns_number_total 8847
_reflns_threshold_expression 'I > 2\s(I)'
_cod_data_source_file d2dt02416k2.cif
_cod_data_source_block 3
_cod_database_code 7711318
_shelx_shelxl_version_number 2014/7
_shelx_space_group_comment
;
The symmetry employed for this shelxl refinement is uniquely defined
by the following loop, which should always be used as a source of
symmetry information in preference to the above space-group names.
They are only intended as comments.
;
_shelx_estimated_absorpt_t_max 0.867
_shelx_estimated_absorpt_t_min 0.710
_olex2_refinement_description
;
1. Fixed Uiso
 At 1.2 times of:
  All B(H) groups, All C(H) groups, All C(H,H) groups, All C(H,H,H,H) groups
 At 1.5 times of:
  All C(H,H,H) groups, All O(H) groups
2. Restrained distances
 C43-O9
 1.5 with sigma of 0.02
 H2_$1-H3_$2
 2.1 with sigma of 0.02
3. Uiso/Uaniso restraints and constraints
O10 \\sim C44 \\sim C43 \\sim O9: within 2A with sigma of 0.01 and sigma for
terminal atoms of 0.02 within 2A
4. Others
 Fixed Sof: H40a(0.5) H40b(0.5) H40c(0.5) H40d(0.5) O4B(0.5) H4Ba(0.5)
 O4A(0.5) H4Aa(0.5) O8B(0.5) O8A(0.5)
5.a Ternary CH refined with riding coordinates:
 B1(H1a)
5.b Secondary CH2 refined with riding coordinates:
 C22(H22a,H22b), C28(H28a,H28b), C40(H40a,H40b), C40(H40c,H40d), C34(H34a,H34b)
5.c Aromatic/amide H refined with riding coordinates:
 C23(H23), C26(H26), C42(H42), C19(H19), C20(H20), C30(H30), C31(H31),
 C29(H29), C38(H38), C41(H41), C32(H32), C6(H6), C35(H35), C16(H16), C11(H11)
5.d Idealised Me refined as rotating group:
 C4(H4a,H4b,H4c), C9(H9a,H9b,H9c), C8(H8a,H8b,H8c), C14(H14a,H14b,H14c),
 C18(H18a,H18b,H18c), C13(H13a,H13b,H13c)
5.e Idealised tetrahedral OH refined as rotating group:
 O1(H1), O2(H2), O3(H3), O4B(H4Ba), O4A(H4Aa)
;
_olex2_submission_special_instructions 'No special instructions were received'

loop_
_space_group_symop_operation_xyz
'x, y, z'
'-x, -y, -z'

loop_
_atom_site_label
_atom_site_type_symbol
_atom_site_fract_x
_atom_site_fract_y
_atom_site_fract_z
_atom_site_U_iso_or_equiv
_atom_site_adp_type
_atom_site_occupancy
_atom_site_site_symmetry_order
_atom_site_calc_flag
_atom_site_refinement_flags_posn
_atom_site_refinement_flags_adp
_atom_site_refinement_flags_occupancy
_atom_site_disorder_assembly
_atom_site_disorder_group
Co1 Co 0.50377(8) 0.10363(7) 0.29231(6) 0.0292(3) Uani 1 1 d . . . . .
Fe1 Fe 0.37532(8) 0.21875(7) 0.59312(6) 0.0303(3) Uani 1 1 d . . . . .
Cl00 Cl 0.2166(3) 0.76704(18) 0.06596(16) 0.0678(7) Uani 1 1 d . . . . .
O1 O -0.0523(4) -0.0226(4) 0.3795(4) 0.0461(13) Uani 1 1 d . . . . .
H1 H -0.0904 -0.0661 0.4037 0.069 Uiso 1 1 calc R U . . .
N13 N 0.4455(5) 0.2222(4) 0.2358(4) 0.0331(13) Uani 1 1 d . . . . .
O2 O 0.7061(5) -0.1279(4) -0.1052(3) 0.0426(12) Uani 1 1 d . . . . .
H2 H 0.7758 -0.1544 -0.1063 0.064 Uiso 1 1 calc R U . . .
N1 N 0.4561(5) 0.1647(4) 0.4008(4) 0.0286(12) Uani 1 1 d . . . . .
N10 N 0.3588(5) 0.0533(4) 0.3114(4) 0.0301(13) Uani 1 1 d . . . . .
N4 N 0.5374(5) 0.2359(4) 0.5999(4) 0.0325(13) Uani 1 1 d . . . . .
N2 N 0.4312(5) 0.0104(4) 0.6546(4) 0.0304(13) Uani 1 1 d . . . . .
N9 N 0.3807(5) 0.4205(4) 0.6163(4) 0.0342(13) Uani 1 1 d . . . . .
N6 N 0.3054(5) 0.2504(4) 0.7225(4) 0.0355(14) Uani 1 1 d . . . . .
N11 N 0.5473(5) 0.0346(4) 0.1832(4) 0.0315(13) Uani 1 1 d . . . . .
N12 N 0.6493(5) 0.1553(4) 0.2593(4) 0.0338(14) Uani 1 1 d . . . . .
N5 N 0.5455(5) 0.3045(4) 0.6534(4) 0.0334(13) Uani 1 1 d . . . . .
N8 N 0.3482(5) 0.3614(4) 0.5664(4) 0.0366(14) Uani 1 1 d . . . . .
N7 N 0.3418(6) 0.3231(4) 0.7552(4) 0.0400(15) Uani 1 1 d . . . . .
N3 N 0.1369(6) 0.1902(5) 0.5685(4) 0.0449(16) Uani 1 1 d . . . . .
C37 C 0.5272(6) 0.2774(5) 0.1979(4) 0.0323(16) Uani 1 1 d . . . . .
C24 C 0.3606(6) -0.0093(5) 0.2498(4) 0.0283(14) Uani 1 1 d . . . . .
C5 C 0.6496(6) 0.1926(5) 0.5643(4) 0.0314(15) Uani 1 1 d . . . . .
C27 C 0.5982(6) -0.0906(5) 0.0454(4) 0.0309(15) Uani 1 1 d . . . . .
C25 C 0.4700(6) -0.0246(5) 0.1807(4) 0.0276(14) Uani 1 1 d . . . . .
C1 C 0.4310(5) 0.1876(5) 0.4741(5) 0.0282(15) Uani 1 1 d . . . . .
C2 C 0.4098(6) 0.0890(5) 0.6277(4) 0.0304(15) Uani 1 1 d . . . . .
C23 C 0.2606(6) -0.0476(5) 0.2520(4) 0.0293(15) Uani 1 1 d . . . . .
H23 H 0.2638 -0.0917 0.2092 0.035 Uiso 1 1 calc R U . . .
C26 C 0.4954(6) -0.0875(5) 0.1127(4) 0.0302(15) Uani 1 1 d . . . . .
H26 H 0.4414 -0.1288 0.1125 0.036 Uiso 1 1 calc R U . . .
C4 C 0.6802(6) 0.1168(5) 0.4983(5) 0.0374(17) Uani 1 1 d . . . . .
H4A H 0.6317 0.0669 0.5203 0.056 Uiso 1 1 calc R U . . .
H4B H 0.7644 0.0884 0.4878 0.056 Uiso 1 1 calc R U . . .
H4C H 0.6648 0.1453 0.4432 0.056 Uiso 1 1 calc R U . . .
C21 C 0.1566(6) -0.0215(5) 0.3165(5) 0.0316(15) Uani 1 1 d . . . . .
C42 C 0.3322(6) 0.2551(6) 0.2333(5) 0.0379(17) Uani 1 1 d . . . . .
H42 H 0.2730 0.2176 0.2604 0.045 Uiso 1 1 calc R U . . .
C36 C 0.6475(6) 0.2362(5) 0.2068(5) 0.0344(16) Uani 1 1 d . . . . .
C10 C 0.2253(7) 0.2170(5) 0.7902(5) 0.0388(17) Uani 1 1 d . . . . .
C19 C 0.2592(6) 0.0746(5) 0.3756(5) 0.0341(16) Uani 1 1 d . . . . .
H19 H 0.2586 0.1153 0.4205 0.041 Uiso 1 1 calc R U . . .
C20 C 0.1560(6) 0.0393(5) 0.3795(5) 0.0343(16) Uani 1 1 d . . . . .
H20 H 0.0862 0.0572 0.4253 0.041 Uiso 1 1 calc R U . . .
C30 C 0.6462(6) 0.0323(6) 0.1166(5) 0.0372(17) Uani 1 1 d . . . . .
H30 H 0.7001 0.0735 0.1178 0.045 Uiso 1 1 calc R U . . .
C3 C 0.2258(6) 0.2042(5) 0.5813(5) 0.0357(16) Uani 1 1 d . . . . .
C22 C 0.0481(6) -0.0621(5) 0.3147(5) 0.0349(16) Uani 1 1 d . . . . .
H22A H 0.0326 -0.0484 0.2563 0.042 Uiso 1 1 calc R U . . .
H22B H 0.0638 -0.1327 0.3243 0.042 Uiso 1 1 calc R U . . .
C31 C 0.7535(6) 0.1133(6) 0.2748(5) 0.0381(17) Uani 1 1 d . . . . .
H31 H 0.7568 0.0583 0.3132 0.046 Uiso 1 1 calc R U . . .
C29 C 0.6725(6) -0.0266(5) 0.0472(5) 0.0374(17) Uani 1 1 d . . . . .
H29 H 0.7417 -0.0238 0.0003 0.045 Uiso 1 1 calc R U . . .
C9 C 0.1576(7) 0.1407(6) 0.7832(5) 0.0418(18) Uani 1 1 d . . . . .
H9A H 0.0896 0.1694 0.7606 0.063 Uiso 1 1 calc R U . . .
H9B H 0.1294 0.1108 0.8413 0.063 Uiso 1 1 calc R U . . .
H9C H 0.2095 0.0919 0.7431 0.063 Uiso 1 1 calc R U . . .
C17 C 0.3627(7) 0.5124(5) 0.5857(5) 0.0425(18) Uani 1 1 d . . . . .
C38 C 0.4993(7) 0.3645(6) 0.1561(5) 0.0435(19) Uani 1 1 d . . . . .
H38 H 0.5598 0.4011 0.1296 0.052 Uiso 1 1 calc R U . . .
C7 C 0.6596(7) 0.3040(5) 0.6517(5) 0.0383(17) Uani 1 1 d . . . . .
C28 C 0.6270(7) -0.1595(6) -0.0292(5) 0.0402(18) Uani 1 1 d . . . . .
H28A H 0.6627 -0.2236 -0.0100 0.048 Uiso 1 1 calc R U . . .
H28B H 0.5527 -0.1657 -0.0432 0.048 Uiso 1 1 calc R U . . .
C39 C 0.3829(7) 0.3991(6) 0.1524(5) 0.0406(18) Uani 1 1 d . . . . .
C15 C 0.3077(7) 0.4197(6) 0.5050(5) 0.0439(19) Uani 1 1 d . . . . .
C41 C 0.3006(7) 0.3414(6) 0.1927(5) 0.0420(18) Uani 1 1 d . . . . .
H41 H 0.2200 0.3621 0.1922 0.050 Uiso 1 1 calc R U . . .
C32 C 0.8564(7) 0.1504(6) 0.2349(5) 0.046(2) Uani 1 1 d . . . . .
H32 H 0.9288 0.1205 0.2474 0.055 Uiso 1 1 calc R U . . .
C6 C 0.7281(6) 0.2337(5) 0.5949(5) 0.0392(18) Uani 1 1 d . . . . .
H6 H 0.8121 0.2168 0.5796 0.047 Uiso 1 1 calc R U . . .
C35 C 0.7487(6) 0.2735(6) 0.1654(5) 0.0427(18) Uani 1 1 d . . . . .
H35 H 0.7446 0.3296 0.1285 0.051 Uiso 1 1 calc R U . . .
C16 C 0.3154(7) 0.5143(6) 0.5152(5) 0.0454(19) Uani 1 1 d . . . . .
H16 H 0.2927 0.5690 0.4808 0.054 Uiso 1 1 calc R U . . .
C11 C 0.2110(8) 0.2681(6) 0.8655(5) 0.047(2) Uani 1 1 d . . . . .
H11 H 0.1594 0.2589 0.9220 0.057 Uiso 1 1 calc R U . . .
C33 C 0.8561(7) 0.2277(6) 0.1788(6) 0.047(2) Uani 1 1 d . . . . .
C40 C 0.3505(9) 0.4928(7) 0.1066(6) 0.058(2) Uani 1 1 d . . . . .
H40A H 0.3276 0.4785 0.0542 0.069 Uiso 0.5 1 calc R U P A 1
H40B H 0.2790 0.5292 0.1463 0.069 Uiso 0.5 1 calc R U P A 1
H40C H 0.3750 0.5454 0.1309 0.069 Uiso 0.5 1 calc R U P B 2
H40D H 0.3901 0.4897 0.0429 0.069 Uiso 0.5 1 calc R U P B 2
O3 O 1.0661(6) 0.2302(8) 0.1576(7) 0.117(3) Uani 1 1 d . . . . .
H3 H 1.0533 0.1827 0.1918 0.175 Uiso 1 1 calc R U . . .
O6 O 0.1784(7) 0.7851(7) 0.1522(5) 0.100(3) Uani 1 1 d . . . . .
C8 C 0.6964(9) 0.3709(6) 0.7033(6) 0.055(2) Uani 1 1 d . . . . .
H8A H 0.6827 0.4364 0.6787 0.083 Uiso 1 1 calc R U . . .
H8B H 0.7808 0.3512 0.7003 0.083 Uiso 1 1 calc R U . . .
H8C H 0.6497 0.3689 0.7647 0.083 Uiso 1 1 calc R U . . .
O5 O 0.1803(11) 0.6872(6) 0.0441(6) 0.121(4) Uani 1 1 d . . . . .
C14 C 0.2648(9) 0.3829(6) 0.4353(6) 0.053(2) Uani 1 1 d . . . . .
H14A H 0.3330 0.3535 0.3894 0.079 Uiso 1 1 calc R U . . .
H14B H 0.2184 0.4363 0.4095 0.079 Uiso 1 1 calc R U . . .
H14C H 0.2149 0.3348 0.4615 0.079 Uiso 1 1 calc R U . . .
C18 C 0.3883(8) 0.5950(6) 0.6253(6) 0.051(2) Uani 1 1 d . . . . .
H18A H 0.3289 0.6095 0.6814 0.076 Uiso 1 1 calc R U . . .
H18B H 0.3853 0.6514 0.5853 0.076 Uiso 1 1 calc R U . . .
H18C H 0.4675 0.5785 0.6354 0.076 Uiso 1 1 calc R U . . .
C12 C 0.2864(9) 0.3344(6) 0.8418(5) 0.054(2) Uani 1 1 d . . . . .
B1 B 0.4327(8) 0.3767(6) 0.6923(6) 0.041(2) Uani 1 1 d . . . . .
H1A H 0.4514 0.4279 0.7234 0.049 Uiso 1 1 calc R U . . .
O4B O 0.4358(9) 0.5545(9) 0.0789(7) 0.052(3) Uani 0.5 1 d . . P C 1
H4BA H 0.4088 0.6023 0.0509 0.078 Uiso 0.5 1 calc R U P C 1
O7 O 0.1631(10) 0.8518(8) 0.0185(8) 0.145(4) Uani 1 1 d . . . . .
C13 C 0.3085(13) 0.4073(8) 0.8942(6) 0.087(4) Uani 1 1 d . . . . .
H13A H 0.3928 0.3959 0.8930 0.131 Uiso 1 1 calc R U . . .
H13B H 0.2605 0.4026 0.9550 0.131 Uiso 1 1 calc R U . . .
H13C H 0.2869 0.4715 0.8693 0.131 Uiso 1 1 calc R U . . .
C34 C 0.9690(8) 0.2642(8) 0.1267(8) 0.075(3) Uani 1 1 d . . . . .
H34A H 0.9872 0.2458 0.0649 0.089 Uiso 1 1 calc R U . . .
H34B H 0.9537 0.3352 0.1275 0.089 Uiso 1 1 calc R U . . .
C43 C 1.0334(11) 0.3052(12) 0.3160(9) 0.111(5) Uani 1 1 d D U . . .
O9 O 0.9675(14) 0.2817(13) 0.3977(10) 0.200(6) Uani 1 1 d D U . . .
O4A O 0.2370(12) 0.5070(10) 0.1200(11) 0.077(4) Uani 0.5 1 d . . P C 2
H4AA H 0.2114 0.5662 0.1165 0.116 Uiso 0.5 1 calc R U P C 2
C44 C 0.976(2) 0.577(3) 0.299(2) 0.258(12) Uani 1 1 d . U . . .
O10 O 0.970(2) 0.484(2) 0.2517(18) 0.330(11) Uani 1 1 d . U . . .
O8B O 0.332(3) 0.789(2) 0.004(2) 0.166(10) Uiso 0.5 1 d . . P D 1
O8A O 0.3209(11) 0.7458(8) 0.0406(8) 0.041(2) Uiso 0.5 1 d . . P D .

loop_
_atom_site_aniso_label
_atom_site_aniso_U_11
_atom_site_aniso_U_22
_atom_site_aniso_U_33
_atom_site_aniso_U_23
_atom_site_aniso_U_13
_atom_site_aniso_U_12
Co1 0.0186(5) 0.0454(6) 0.0255(5) -0.0152(4) -0.0001(4) -0.0123(4)
Fe1 0.0250(5) 0.0404(6) 0.0267(6) -0.0143(4) -0.0015(4) -0.0109(4)
Cl00 0.100(2) 0.0622(14) 0.0501(14) -0.0042(11) -0.0166(14) -0.0384(14)
O1 0.019(3) 0.069(4) 0.049(3) -0.022(3) 0.004(2) -0.015(2)
N13 0.022(3) 0.054(4) 0.023(3) -0.019(3) 0.002(3) -0.012(3)
O2 0.039(3) 0.054(3) 0.028(3) -0.016(2) 0.004(2) -0.004(2)
N1 0.023(3) 0.040(3) 0.024(3) -0.013(2) -0.004(3) -0.010(2)
N10 0.024(3) 0.044(3) 0.023(3) -0.014(2) 0.002(3) -0.012(2)
N4 0.033(3) 0.041(3) 0.027(3) -0.012(3) -0.006(3) -0.014(3)
N2 0.021(3) 0.044(4) 0.028(3) -0.017(3) -0.001(3) -0.011(2)
N9 0.034(3) 0.034(3) 0.033(3) -0.012(3) 0.000(3) -0.013(3)
N6 0.032(3) 0.045(3) 0.031(3) -0.015(3) -0.004(3) -0.010(3)
N11 0.021(3) 0.046(3) 0.030(3) -0.013(3) -0.001(3) -0.014(2)
N12 0.023(3) 0.052(4) 0.028(3) -0.020(3) -0.001(3) -0.011(3)
N5 0.041(4) 0.035(3) 0.028(3) -0.010(2) -0.009(3) -0.013(3)
N8 0.036(3) 0.044(3) 0.033(3) -0.018(3) -0.004(3) -0.013(3)
N7 0.054(4) 0.041(3) 0.025(3) -0.016(3) 0.000(3) -0.018(3)
N3 0.030(4) 0.070(4) 0.035(4) -0.020(3) 0.000(3) -0.016(3)
C37 0.029(4) 0.048(4) 0.022(4) -0.017(3) -0.003(3) -0.010(3)
C24 0.023(3) 0.038(4) 0.024(4) -0.014(3) -0.001(3) -0.005(3)
C5 0.029(4) 0.038(4) 0.028(4) -0.001(3) -0.004(3) -0.011(3)
C27 0.025(4) 0.040(4) 0.029(4) -0.011(3) -0.006(3) -0.006(3)
C25 0.018(3) 0.039(4) 0.025(4) -0.009(3) -0.002(3) -0.008(3)
C1 0.014(3) 0.035(4) 0.038(4) -0.009(3) -0.005(3) -0.010(3)
C2 0.019(3) 0.047(4) 0.023(4) -0.019(3) 0.003(3) -0.008(3)
C23 0.019(3) 0.043(4) 0.029(4) -0.009(3) -0.005(3) -0.012(3)
C26 0.022(3) 0.040(4) 0.031(4) -0.014(3) -0.005(3) -0.008(3)
C4 0.023(4) 0.050(4) 0.036(4) -0.011(3) -0.002(3) -0.005(3)
C21 0.023(4) 0.041(4) 0.034(4) -0.003(3) -0.009(3) -0.012(3)
C42 0.025(4) 0.054(5) 0.036(4) -0.016(4) -0.004(3) -0.011(3)
C36 0.022(4) 0.052(4) 0.031(4) -0.022(3) 0.001(3) -0.014(3)
C10 0.035(4) 0.049(4) 0.030(4) -0.010(3) -0.001(3) -0.008(3)
C19 0.027(4) 0.048(4) 0.028(4) -0.012(3) -0.001(3) -0.013(3)
C20 0.019(3) 0.051(4) 0.031(4) -0.010(3) 0.001(3) -0.009(3)
C30 0.020(4) 0.061(5) 0.033(4) -0.020(3) 0.003(3) -0.020(3)
C3 0.031(4) 0.046(4) 0.025(4) -0.015(3) 0.005(3) -0.007(3)
C22 0.018(3) 0.050(4) 0.036(4) -0.010(3) -0.002(3) -0.006(3)
C31 0.020(4) 0.053(4) 0.041(4) -0.025(4) -0.001(3) -0.006(3)
C29 0.022(4) 0.059(5) 0.031(4) -0.022(3) 0.002(3) -0.010(3)
C9 0.030(4) 0.059(5) 0.035(4) -0.014(4) 0.001(3) -0.013(3)
C17 0.039(4) 0.041(4) 0.041(5) -0.015(4) 0.003(4) -0.005(3)
C38 0.036(4) 0.072(6) 0.025(4) -0.022(4) -0.001(3) -0.018(4)
C7 0.040(4) 0.045(4) 0.038(4) -0.002(3) -0.018(4) -0.015(3)
C28 0.033(4) 0.055(5) 0.033(4) -0.024(4) -0.002(3) -0.009(3)
C39 0.045(5) 0.054(5) 0.027(4) -0.015(3) -0.010(4) -0.012(4)
C15 0.042(5) 0.049(5) 0.039(5) -0.014(4) -0.005(4) -0.007(4)
C41 0.033(4) 0.060(5) 0.036(4) -0.020(4) -0.007(4) -0.011(4)
C32 0.024(4) 0.067(5) 0.050(5) -0.025(4) -0.007(4) -0.011(4)
C6 0.027(4) 0.051(4) 0.044(5) 0.003(4) -0.014(4) -0.013(3)
C35 0.028(4) 0.060(5) 0.041(4) -0.018(4) 0.002(4) -0.017(3)
C16 0.044(5) 0.045(4) 0.042(5) -0.008(4) -0.004(4) -0.003(4)
C11 0.063(6) 0.054(5) 0.023(4) -0.014(3) 0.001(4) -0.019(4)
C33 0.026(4) 0.065(5) 0.048(5) -0.021(4) 0.003(4) -0.014(4)
C40 0.061(6) 0.076(6) 0.042(5) -0.016(4) -0.015(5) -0.023(5)
O3 0.036(4) 0.167(9) 0.138(8) 0.017(7) -0.007(5) -0.031(5)
O6 0.074(6) 0.160(8) 0.064(5) -0.041(5) -0.013(4) -0.010(5)
C8 0.066(6) 0.064(5) 0.053(5) -0.010(4) -0.031(5) -0.026(5)
O5 0.215(11) 0.092(6) 0.110(7) 0.028(5) -0.096(8) -0.094(7)
C14 0.067(6) 0.055(5) 0.043(5) -0.009(4) -0.024(5) -0.011(4)
C18 0.055(5) 0.043(4) 0.052(5) -0.012(4) -0.001(4) -0.019(4)
C12 0.082(7) 0.046(5) 0.033(5) -0.021(4) -0.001(4) -0.023(4)
B1 0.048(5) 0.049(5) 0.029(5) -0.020(4) -0.003(4) -0.019(4)
O4B 0.028(6) 0.073(8) 0.033(6) -0.004(5) 0.008(5) 0.020(5)
O7 0.124(9) 0.109(8) 0.179(11) 0.031(8) -0.001(8) -0.038(7)
C13 0.150(12) 0.075(7) 0.034(5) -0.029(5) 0.015(6) -0.059(7)
C34 0.028(5) 0.099(8) 0.098(8) -0.002(7) -0.013(5) -0.022(5)
C43 0.052(7) 0.186(13) 0.094(9) -0.066(9) 0.019(6) -0.049(8)
O9 0.158(12) 0.273(15) 0.161(11) -0.045(12) -0.036(9) -0.009(11)
O4A 0.059(9) 0.076(9) 0.099(11) 0.032(9) -0.030(8) -0.018(7)
C44 0.147(17) 0.36(4) 0.27(3) -0.14(2) 0.028(17) -0.09(2)
O10 0.213(17) 0.41(3) 0.31(3) -0.12(2) 0.050(17) -0.05(2)

loop_
_atom_type_symbol
_atom_type_description
_atom_type_scat_dispersion_real
_atom_type_scat_dispersion_imag
_atom_type_scat_source
C C 0.0033 0.0016 'International Tables Vol C Tables 4.2.6.8 and 6.1.1.4'
H H 0.0000 0.0000 'International Tables Vol C Tables 4.2.6.8 and 6.1.1.4'
B B 0.0013 0.0007 'International Tables Vol C Tables 4.2.6.8 and 6.1.1.4'
Cl Cl 0.1484 0.1585 'International Tables Vol C Tables 4.2.6.8 and 6.1.1.4'
Co Co 0.3494 0.9721 'International Tables Vol C Tables 4.2.6.8 and 6.1.1.4'
Fe Fe 0.3463 0.8444 'International Tables Vol C Tables 4.2.6.8 and 6.1.1.4'
N N 0.0061 0.0033 'International Tables Vol C Tables 4.2.6.8 and 6.1.1.4'
O O 0.0106 0.0060 'International Tables Vol C Tables 4.2.6.8 and 6.1.1.4'

loop_
_geom_angle_atom_site_label_1
_geom_angle_atom_site_label_2
_geom_angle_atom_site_label_3
_geom_angle
_geom_angle_site_symmetry_1
_geom_angle_site_symmetry_3
_geom_angle_publ_flag
N13 Co1 N11 92.0(2) . . ?
N1 Co1 N13 89.9(2) . . ?
N1 Co1 N10 94.2(2) . . ?
N1 Co1 N2 90.5(2) . 2_656 ?
N1 Co1 N11 176.6(2) . . ?
N1 Co1 N12 91.2(2) . . ?
N10 Co1 N13 94.2(2) . . ?
N10 Co1 N11 82.8(2) . . ?
N10 Co1 N12 173.5(2) . . ?
N2 Co1 N13 177.0(2) 2_656 . ?
N2 Co1 N10 88.8(2) 2_656 . ?
N2 Co1 N11 87.7(2) 2_656 . ?
N2 Co1 N12 94.7(2) 2_656 . ?
N12 Co1 N13 82.3(2) . . ?
N12 Co1 N11 91.9(2) . . ?
N4 Fe1 N6 90.6(2) . . ?
N8 Fe1 N4 85.4(2) . . ?
N8 Fe1 N6 87.1(2) . . ?
C1 Fe1 N4 92.8(2) . . ?
C1 Fe1 N6 176.6(2) . . ?
C1 Fe1 N8 93.7(3) . . ?
C1 Fe1 C3 84.9(3) . . ?
C2 Fe1 N4 89.3(3) . . ?
C2 Fe1 N6 88.6(3) . . ?
C2 Fe1 N8 173.2(2) . . ?
C2 Fe1 C1 90.9(3) . . ?
C2 Fe1 C3 91.9(3) . . ?
C3 Fe1 N4 177.4(3) . . ?
C3 Fe1 N6 91.7(3) . . ?
C3 Fe1 N8 93.5(3) . . ?
O6 Cl00 O5 113.6(6) . . ?
O6 Cl00 O7 107.0(7) . . ?
O6 Cl00 O8B 125.6(12) . . ?
O5 Cl00 O7 106.9(6) . . ?
O5 Cl00 O8B 114.1(12) . . ?
O7 Cl00 O8B 82.7(12) . . ?
O8A Cl00 O6 113.4(7) . . ?
O8A Cl00 O5 101.3(8) . . ?
O8A Cl00 O7 114.7(7) . . ?
O8A Cl00 O8B 32.0(11) . . ?
C22 O1 H1 109.5 . . ?
C37 N13 Co1 115.5(5) . . ?
C37 N13 C42 117.9(6) . . ?
C42 N13 Co1 126.6(5) . . ?
C28 O2 H2 109.5 . . ?
C1 N1 Co1 168.8(5) . . ?
C24 N10 Co1 114.4(4) . . ?
C19 N10 Co1 127.4(5) . . ?
C19 N10 C24 118.2(6) . . ?
N5 N4 Fe1 119.1(4) . . ?
C5 N4 Fe1 135.1(5) . . ?
C5 N4 N5 105.8(5) . . ?
C2 N2 Co1 164.8(5) . 2_656 ?
N8 N9 B1 119.3(6) . . ?
C17 N9 N8 110.3(6) . . ?
C17 N9 B1 130.4(6) . . ?
N7 N6 Fe1 118.9(4) . . ?
C10 N6 Fe1 135.3(5) . . ?
C10 N6 N7 105.8(6) . . ?
C25 N11 Co1 113.3(4) . . ?
C30 N11 Co1 128.2(4) . . ?
C30 N11 C25 118.2(6) . . ?
C36 N12 Co1 115.2(4) . . ?
C31 N12 Co1 126.3(5) . . ?
C31 N12 C36 118.0(6) . . ?
N4 N5 B1 117.9(5) . . ?
C7 N5 N4 110.9(6) . . ?
C7 N5 B1 130.4(6) . . ?
N9 N8 Fe1 118.6(4) . . ?
C15 N8 Fe1 135.7(5) . . ?
C15 N8 N9 105.6(6) . . ?
N6 N7 B1 118.1(6) . . ?
C12 N7 N6 110.9(6) . . ?
C12 N7 B1 130.9(6) . . ?
N13 C37 C36 113.5(6) . . ?
N13 C37 C38 122.4(7) . . ?
C38 C37 C36 124.1(6) . . ?
N10 C24 C25 114.3(6) . . ?
N10 C24 C23 121.1(6) . . ?
C23 C24 C25 124.4(6) . . ?
N4 C5 C4 122.9(6) . . ?
N4 C5 C6 109.7(6) . . ?
C6 C5 C4 127.3(7) . . ?
C26 C27 C29 117.4(6) . . ?
C26 C27 C28 121.2(6) . . ?
C29 C27 C28 121.3(6) . . ?
N11 C25 C24 113.9(6) . . ?
N11 C25 C26 120.7(6) . . ?
C26 C25 C24 125.2(6) . . ?
N1 C1 Fe1 173.7(5) . . ?
N2 C2 Fe1 175.5(6) . . ?
C24 C23 H23 120.0 . . ?
C21 C23 C24 120.0(6) . . ?
C21 C23 H23 120.0 . . ?
C27 C26 C25 120.8(6) . . ?
C27 C26 H26 119.6 . . ?
C25 C26 H26 119.6 . . ?
C5 C4 H4A 109.5 . . ?
C5 C4 H4B 109.5 . . ?
C5 C4 H4C 109.5 . . ?
H4A C4 H4B 109.5 . . ?
H4A C4 H4C 109.5 . . ?
H4B C4 H4C 109.5 . . ?
C23 C21 C22 118.5(6) . . ?
C20 C21 C23 118.7(6) . . ?
C20 C21 C22 122.9(6) . . ?
N13 C42 H42 119.2 . . ?
N13 C42 C41 121.6(7) . . ?
C41 C42 H42 119.2 . . ?
N12 C36 C37 112.8(6) . . ?
N12 C36 C35 122.7(7) . . ?
C35 C36 C37 124.5(7) . . ?
N6 C10 C9 124.1(7) . . ?
N6 C10 C11 109.9(7) . . ?
C11 C10 C9 125.9(7) . . ?
N10 C19 H19 118.7 . . ?
N10 C19 C20 122.6(6) . . ?
C20 C19 H19 118.7 . . ?
C21 C20 C19 119.3(7) . . ?
C21 C20 H20 120.4 . . ?
C19 C20 H20 120.4 . . ?
N11 C30 H30 118.6 . . ?
N11 C30 C29 122.8(6) . . ?
C29 C30 H30 118.6 . . ?
N3 C3 Fe1 174.7(6) . . ?
O1 C22 C21 111.5(6) . . ?
O1 C22 H22A 109.3 . . ?
O1 C22 H22B 109.3 . . ?
C21 C22 H22A 109.3 . . ?
C21 C22 H22B 109.3 . . ?
H22A C22 H22B 108.0 . . ?
N12 C31 H31 119.9 . . ?
N12 C31 C32 120.2(7) . . ?
C32 C31 H31 119.9 . . ?
C27 C29 H29 120.0 . . ?
C30 C29 C27 120.0(7) . . ?
C30 C29 H29 120.0 . . ?
C10 C9 H9A 109.5 . . ?
C10 C9 H9B 109.5 . . ?
C10 C9 H9C 109.5 . . ?
H9A C9 H9B 109.5 . . ?
H9A C9 H9C 109.5 . . ?
H9B C9 H9C 109.5 . . ?
N9 C17 C16 108.0(7) . . ?
N9 C17 C18 124.1(7) . . ?
C16 C17 C18 127.8(7) . . ?
C37 C38 H38 119.8 . . ?
C37 C38 C39 120.3(7) . . ?
C39 C38 H38 119.8 . . ?
N5 C7 C6 106.9(6) . . ?
N5 C7 C8 123.2(7) . . ?
C6 C7 C8 129.8(7) . . ?
O2 C28 C27 111.9(6) . . ?
O2 C28 H28A 109.2 . . ?
O2 C28 H28B 109.2 . . ?
C27 C28 H28A 109.2 . . ?
C27 C28 H28B 109.2 . . ?
H28A C28 H28B 107.9 . . ?
C38 C39 C40 121.4(7) . . ?
C41 C39 C38 116.1(7) . . ?
C41 C39 C40 122.5(8) . . ?
N8 C15 C16 110.5(7) . . ?
N8 C15 C14 122.9(7) . . ?
C16 C15 C14 126.6(8) . . ?
C42 C41 C39 121.7(7) . . ?
C42 C41 H41 119.2 . . ?
C39 C41 H41 119.2 . . ?
C31 C32 H32 119.1 . . ?
C33 C32 C31 121.9(7) . . ?
C33 C32 H32 119.1 . . ?
C5 C6 H6 126.7 . . ?
C7 C6 C5 106.5(6) . . ?
C7 C6 H6 126.7 . . ?
C36 C35 H35 120.6 . . ?
C36 C35 C33 118.8(8) . . ?
C33 C35 H35 120.6 . . ?
C17 C16 C15 105.6(7) . . ?
C17 C16 H16 127.2 . . ?
C15 C16 H16 127.2 . . ?
C10 C11 H11 126.7 . . ?
C12 C11 C10 106.7(7) . . ?
C12 C11 H11 126.7 . . ?
C32 C33 C35 118.2(7) . . ?
C32 C33 C34 123.3(8) . . ?
C35 C33 C34 118.5(8) . . ?
C39 C40 H40A 107.6 . . ?
C39 C40 H40B 107.6 . . ?
C39 C40 H40C 110.5 . . ?
C39 C40 H40D 110.5 . . ?
H40A C40 H40B 107.0 . . ?
H40C C40 H40D 108.7 . . ?
O4B C40 C39 118.9(8) . . ?
O4B C40 H40A 107.6 . . ?
O4B C40 H40B 107.6 . . ?
O4A C40 C39 106.2(9) . . ?
O4A C40 H40C 110.5 . . ?
O4A C40 H40D 110.5 . . ?
C34 O3 H3 109.5 . . ?
C7 C8 H8A 109.5 . . ?
C7 C8 H8B 109.5 . . ?
C7 C8 H8C 109.5 . . ?
H8A C8 H8B 109.5 . . ?
H8A C8 H8C 109.5 . . ?
H8B C8 H8C 109.5 . . ?
C15 C14 H14A 109.5 . . ?
C15 C14 H14B 109.5 . . ?
C15 C14 H14C 109.5 . . ?
H14A C14 H14B 109.5 . . ?
H14A C14 H14C 109.5 . . ?
H14B C14 H14C 109.5 . . ?
C17 C18 H18A 109.5 . . ?
C17 C18 H18B 109.5 . . ?
C17 C18 H18C 109.5 . . ?
H18A C18 H18B 109.5 . . ?
H18A C18 H18C 109.5 . . ?
H18B C18 H18C 109.5 . . ?
N7 C12 C11 106.7(6) . . ?
N7 C12 C13 122.8(8) . . ?
C11 C12 C13 130.5(8) . . ?
N9 B1 N5 107.6(6) . . ?
N9 B1 H1A 110.7 . . ?
N5 B1 H1A 110.7 . . ?
N7 B1 N9 108.0(6) . . ?
N7 B1 N5 109.0(6) . . ?
N7 B1 H1A 110.7 . . ?
C40 O4B H4BA 109.5 . . ?
C12 C13 H13A 109.5 . . ?
C12 C13 H13B 109.5 . . ?
C12 C13 H13C 109.5 . . ?
H13A C13 H13B 109.5 . . ?
H13A C13 H13C 109.5 . . ?
H13B C13 H13C 109.5 . . ?
C33 C34 H34A 108.7 . . ?
C33 C34 H34B 108.7 . . ?
O3 C34 C33 114.4(9) . . ?
O3 C34 H34A 108.7 . . ?
O3 C34 H34B 108.7 . . ?
H34A C34 H34B 107.6 . . ?
C40 O4A H4AA 109.5 . . ?
O8A O8B Cl00 50(2) . . ?
O8B O8A Cl00 98(3) . . ?

loop_
_geom_bond_atom_site_label_1
_geom_bond_atom_site_label_2
_geom_bond_distance
_geom_bond_site_symmetry_2
_geom_bond_publ_flag
Co1 N13 1.939(6) . ?
Co1 N1 1.885(6) . ?
Co1 N10 1.929(5) . ?
Co1 N2 1.892(6) 2_656 ?
Co1 N11 1.954(6) . ?
Co1 N12 1.931(6) . ?
Fe1 N4 2.021(6) . ?
Fe1 N6 2.042(6) . ?
Fe1 N8 2.017(6) . ?
Fe1 C1 1.879(7) . ?
Fe1 C2 1.878(8) . ?
Fe1 C3 1.891(7) . ?
Cl00 O6 1.346(8) . ?
Cl00 O5 1.387(7) . ?
Cl00 O7 1.497(11) . ?
Cl00 O8B 1.52(3) . ?
Cl00 O8A 1.182(11) . ?
O1 H1 0.8400 . ?
O1 C22 1.401(9) . ?
N13 C37 1.344(9) . ?
N13 C42 1.351(9) . ?
O2 H2 0.8400 . ?
O2 C28 1.409(9) . ?
N1 C1 1.175(9) . ?
N10 C24 1.367(8) . ?
N10 C19 1.336(9) . ?
N4 N5 1.377(7) . ?
N4 C5 1.346(9) . ?
N2 Co1 1.892(6) 2_656 ?
N2 C2 1.168(9) . ?
N9 N8 1.371(7) . ?
N9 C17 1.352(9) . ?
N9 B1 1.536(11) . ?
N6 N7 1.379(8) . ?
N6 C10 1.345(9) . ?
N11 C25 1.367(8) . ?
N11 C30 1.345(9) . ?
N12 C36 1.361(9) . ?
N12 C31 1.348(9) . ?
N5 C7 1.349(9) . ?
N5 B1 1.537(11) . ?
N8 C15 1.354(10) . ?
N7 C12 1.358(10) . ?
N7 B1 1.528(10) . ?
N3 C3 1.184(9) . ?
C37 C36 1.480(10) . ?
C37 C38 1.381(11) . ?
C24 C25 1.446(9) . ?
C24 C23 1.390(9) . ?
C5 C4 1.488(10) . ?
C5 C6 1.396(10) . ?
C27 C26 1.381(10) . ?
C27 C29 1.389(9) . ?
C27 C28 1.521(9) . ?
C25 C26 1.388(9) . ?
C23 H23 0.9500 . ?
C23 C21 1.381(10) . ?
C26 H26 0.9500 . ?
C4 H4A 0.9800 . ?
C4 H4B 0.9800 . ?
C4 H4C 0.9800 . ?
C21 C20 1.371(10) . ?
C21 C22 1.518(9) . ?
C42 H42 0.9500 . ?
C42 C41 1.373(11) . ?
C36 C35 1.383(10) . ?
C10 C9 1.495(10) . ?
C10 C11 1.401(10) . ?
C19 H19 0.9500 . ?
C19 C20 1.396(9) . ?
C20 H20 0.9500 . ?
C30 H30 0.9500 . ?
C30 C29 1.368(10) . ?
C22 H22A 0.9900 . ?
C22 H22B 0.9900 . ?
C31 H31 0.9500 . ?
C31 C32 1.392(10) . ?
C29 H29 0.9500 . ?
C9 H9A 0.9800 . ?
C9 H9B 0.9800 . ?
C9 H9C 0.9800 . ?
C17 C16 1.379(11) . ?
C17 C18 1.492(10) . ?
C38 H38 0.9500 . ?
C38 C39 1.394(11) . ?
C7 C6 1.381(11) . ?
C7 C8 1.499(10) . ?
C28 H28A 0.9900 . ?
C28 H28B 0.9900 . ?
C39 C41 1.382(11) . ?
C39 C40 1.498(12) . ?
C15 C16 1.389(11) . ?
C15 C14 1.505(10) . ?
C41 H41 0.9500 . ?
C32 H32 0.9500 . ?
C32 C33 1.354(12) . ?
C6 H6 0.9500 . ?
C35 H35 0.9500 . ?
C35 C33 1.383(11) . ?
C16 H16 0.9500 . ?
C11 H11 0.9500 . ?
C11 C12 1.381(11) . ?
C33 C34 1.528(12) . ?
C40 H40A 0.9900 . ?
C40 H40B 0.9900 . ?
C40 H40C 0.9900 . ?
C40 H40D 0.9900 . ?
C40 O4B 1.420(14) . ?
C40 O4A 1.287(15) . ?
O3 H3 0.8400 . ?
O3 C34 1.366(12) . ?
C8 H8A 0.9800 . ?
C8 H8B 0.9800 . ?
C8 H8C 0.9800 . ?
C14 H14A 0.9800 . ?
C14 H14B 0.9800 . ?
C14 H14C 0.9800 . ?
C18 H18A 0.9800 . ?
C18 H18B 0.9800 . ?
C18 H18C 0.9800 . ?
C12 C13 1.482(11) . ?
B1 H1A 1.0000 . ?
O4B H4BA 0.8400 . ?
C13 H13A 0.9800 . ?
C13 H13B 0.9800 . ?
C13 H13C 0.9800 . ?
C34 H34A 0.9900 . ?
C34 H34B 0.9900 . ?
C43 O9 1.369(14) . ?
O4A H4AA 0.8400 . ?
C44 O10 1.60(3) . ?
O8B O8A 0.81(3) . ?

loop_
_geom_torsion_atom_site_label_1
_geom_torsion_atom_site_label_2
_geom_torsion_atom_site_label_3
_geom_torsion_atom_site_label_4
_geom_torsion
_geom_torsion_site_symmetry_1
_geom_torsion_site_symmetry_2
_geom_torsion_site_symmetry_3
_geom_torsion_site_symmetry_4
_geom_torsion_publ_flag
Co1 N13 C37 C36 0.0(7) . . . . ?
Co1 N13 C37 C38 -179.1(5) . . . . ?
Co1 N13 C42 C41 178.7(5) . . . . ?
Co1 N10 C24 C25 -1.3(7) . . . . ?
Co1 N10 C24 C23 -176.5(5) . . . . ?
Co1 N10 C19 C20 175.0(5) . . . . ?
Co1 N11 C25 C24 12.2(7) . . . . ?
Co1 N11 C25 C26 -172.1(5) . . . . ?
Co1 N11 C30 C29 173.1(6) . . . . ?
Co1 N12 C36 C37 9.7(7) . . . . ?
Co1 N12 C36 C35 -169.1(6) . . . . ?
Co1 N12 C31 C32 169.2(5) . . . . ?
Fe1 N4 N5 C7 178.2(4) . . . . ?
Fe1 N4 N5 B1 -10.9(7) . . . . ?
Fe1 N4 C5 C4 5.2(10) . . . . ?
Fe1 N4 C5 C6 -178.3(5) . . . . ?
Fe1 N6 N7 C12 179.9(6) . . . . ?
Fe1 N6 N7 B1 0.3(9) . . . . ?
Fe1 N6 C10 C9 -2.6(12) . . . . ?
Fe1 N6 C10 C11 -179.3(6) . . . . ?
Fe1 N8 C15 C16 -176.0(6) . . . . ?
Fe1 N8 C15 C14 2.3(13) . . . . ?
N13 Co1 N1 C1 171(3) . . . . ?
N13 C37 C36 N12 -6.3(8) . . . . ?
N13 C37 C36 C35 172.5(7) . . . . ?
N13 C37 C38 C39 0.5(10) . . . . ?
N13 C42 C41 C39 -0.1(11) . . . . ?
N10 Co1 N1 C1 77(3) . . . . ?
N10 C24 C25 N11 -7.3(8) . . . . ?
N10 C24 C25 C26 177.3(6) . . . . ?
N10 C24 C23 C21 0.9(10) . . . . ?
N10 C19 C20 C21 1.6(11) . . . . ?
N4 N5 C7 C6 0.6(8) . . . . ?
N4 N5 C7 C8 179.8(6) . . . . ?
N4 N5 B1 N9 -51.5(8) . . . . ?
N4 N5 B1 N7 65.4(8) . . . . ?
N4 C5 C6 C7 0.6(8) . . . . ?
N2 Co1 N1 C1 -12(3) 2_656 . . . ?
N9 N8 C15 C16 0.5(9) . . . . ?
N9 N8 C15 C14 178.9(7) . . . . ?
N9 C17 C16 C15 -0.7(9) . . . . ?
N6 N7 C12 C11 -0.8(10) . . . . ?
N6 N7 C12 C13 179.9(9) . . . . ?
N6 N7 B1 N9 58.1(9) . . . . ?
N6 N7 B1 N5 -58.6(8) . . . . ?
N6 C10 C11 C12 -0.4(10) . . . . ?
N11 C25 C26 C27 -1.0(10) . . . . ?
N11 C30 C29 C27 -2.8(12) . . . . ?
N12 Co1 N1 C1 -107(3) . . . . ?
N12 C36 C35 C33 -0.9(11) . . . . ?
N12 C31 C32 C33 -1.1(11) . . . . ?
N5 N4 C5 C4 -176.7(6) . . . . ?
N5 N4 C5 C6 -0.2(7) . . . . ?
N5 C7 C6 C5 -0.7(8) . . . . ?
N8 N9 C17 C16 1.1(8) . . . . ?
N8 N9 C17 C18 179.7(7) . . . . ?
N8 N9 B1 N5 59.6(8) . . . . ?
N8 N9 B1 N7 -58.0(8) . . . . ?
N8 C15 C16 C17 0.1(9) . . . . ?
N7 N6 C10 C9 176.6(7) . . . . ?
N7 N6 C10 C11 -0.1(8) . . . . ?
C37 N13 C42 C41 0.8(10) . . . . ?
C37 C36 C35 C33 -179.6(7) . . . . ?
C37 C38 C39 C41 0.1(10) . . . . ?
C37 C38 C39 C40 -179.3(7) . . . . ?
C24 N10 C19 C20 -3.4(10) . . . . ?
C24 C25 C26 C27 174.1(6) . . . . ?
C24 C23 C21 C20 -2.6(10) . . . . ?
C24 C23 C21 C22 177.9(6) . . . . ?
C5 N4 N5 C7 -0.2(7) . . . . ?
C5 N4 N5 B1 170.7(6) . . . . ?
C25 N11 C30 C29 -0.2(11) . . . . ?
C25 C24 C23 C21 -173.8(6) . . . . ?
C23 C24 C25 N11 167.8(6) . . . . ?
C23 C24 C25 C26 -7.6(11) . . . . ?
C23 C21 C20 C19 1.4(10) . . . . ?
C23 C21 C22 O1 -174.9(6) . . . . ?
C26 C27 C29 C30 3.7(10) . . . . ?
C26 C27 C28 O2 157.0(6) . . . . ?
C4 C5 C6 C7 176.8(7) . . . . ?
C42 N13 C37 C36 178.2(6) . . . . ?
C42 N13 C37 C38 -1.0(10) . . . . ?
C36 N12 C31 C32 -2.6(10) . . . . ?
C36 C37 C38 C39 -178.5(6) . . . . ?
C36 C35 C33 C32 -2.7(11) . . . . ?
C36 C35 C33 C34 174.8(8) . . . . ?
C10 N6 N7 C12 0.5(9) . . . . ?
C10 N6 N7 B1 -179.1(7) . . . . ?
C10 C11 C12 N7 0.7(10) . . . . ?
C10 C11 C12 C13 179.9(11) . . . . ?
C19 N10 C24 C25 177.3(6) . . . . ?
C19 N10 C24 C23 2.1(10) . . . . ?
C20 C21 C22 O1 5.7(10) . . . . ?
C30 N11 C25 C24 -173.5(6) . . . . ?
C30 N11 C25 C26 2.1(9) . . . . ?
C22 C21 C20 C19 -179.1(6) . . . . ?
C31 N12 C36 C37 -177.6(6) . . . . ?
C31 N12 C36 C35 3.5(10) . . . . ?
C31 C32 C33 C35 3.7(12) . . . . ?
C31 C32 C33 C34 -173.7(8) . . . . ?
C29 C27 C26 C25 -1.9(10) . . . . ?
C29 C27 C28 O2 -21.3(9) . . . . ?
C9 C10 C11 C12 -177.0(8) . . . . ?
C17 N9 N8 Fe1 176.3(5) . . . . ?
C17 N9 N8 C15 -1.0(8) . . . . ?
C17 N9 B1 N5 -118.2(8) . . . . ?
C17 N9 B1 N7 124.3(8) . . . . ?
C38 C37 C36 N12 172.8(6) . . . . ?
C38 C37 C36 C35 -8.4(11) . . . . ?
C38 C39 C41 C42 -0.3(10) . . . . ?
C38 C39 C40 O4B -10.3(12) . . . . ?
C38 C39 C40 O4A -175.8(10) . . . . ?
C7 N5 B1 N9 117.3(7) . . . . ?
C7 N5 B1 N7 -125.8(7) . . . . ?
C28 C27 C26 C25 179.7(6) . . . . ?
C28 C27 C29 C30 -177.9(7) . . . . ?
C41 C39 C40 O4B 170.3(8) . . . . ?
C41 C39 C40 O4A 4.9(13) . . . . ?
C32 C33 C34 O3 -16.7(15) . . . . ?
C35 C33 C34 O3 165.9(9) . . . . ?
C40 C39 C41 C42 179.1(7) . . . . ?
O6 Cl00 O8B O8A 77(3) . . . . ?
O6 Cl00 O8A O8B -120(2) . . . . ?
C8 C7 C6 C5 -179.9(7) . . . . ?
O5 Cl00 O8B O8A -72(2) . . . . ?
O5 Cl00 O8A O8B 118(2) . . . . ?
C14 C15 C16 C17 -178.2(8) . . . . ?
C18 C17 C16 C15 -179.2(8) . . . . ?
C12 N7 B1 N9 -121.4(9) . . . . ?
C12 N7 B1 N5 121.9(9) . . . . ?
B1 N9 N8 Fe1 -1.9(8) . . . . ?
B1 N9 N8 C15 -179.2(6) . . . . ?
B1 N9 C17 C16 179.0(7) . . . . ?
B1 N9 C17 C18 -2.4(13) . . . . ?
B1 N5 C7 C6 -168.8(7) . . . . ?
B1 N5 C7 C8 10.4(11) . . . . ?
B1 N7 C12 C11 178.8(8) . . . . ?
B1 N7 C12 C13 -0.5(16) . . . . ?
O7 Cl00 O8B O8A -177(2) . . . . ?
O7 Cl00 O8A O8B 3(3) . . . . ?
